data_8105322
loop_
_publ_author_name
'Cai, Bin'
'Zhu, Meng-En'
'Bai, Xin'
'Lin, Yan-Ru'
'Guo, Qian-Qian'
'Meng, Yu-Ning'

_publ_section_title
;
 The crystal structure of 5-bromopicolinic acid monohydrate, C6H6BrNO3
;
_journal_issue 4
_journal_name_full 'Zeitschrift f\"ur Kristallographie - New Crystal Structures'
_journal_page_first 895
_journal_page_last 896
_journal_paper_doi 10.1515/ncrs-2020-0087
_journal_volume 235
_journal_year 2020
_chemical_formula_moiety 'C6 H4 Br N O2, H2 O'
_chemical_formula_sum 'C6 H6 Br N O3'
_chemical_formula_weight 220.03
_space_group_crystal_system triclinic
_space_group_IT_number 2
_space_group_name_Hall '-P 1'
_space_group_name_H-M_alt 'P -1'
_atom_sites_solution_hydrogens mixed
_cell_angle_alpha 75.844(4)
_cell_angle_beta 76.306(4)
_cell_angle_gamma 67.504(4)
_cell_formula_units_Z 2
_cell_length_a 7.0407(5)
_cell_length_b 7.1597(6)
_cell_length_c 8.3808(7)
_cell_measurement_reflns_used 4192
_cell_measurement_temperature 150(2)
_cell_measurement_theta_max 26.39
_cell_measurement_theta_min 2.54
_cell_volume 373.61(5)
_computing_cell_refinement 'SAINT v8.37A (Bruker, 2015) [1]'
_computing_data_reduction 'SAINT v8.37A (Bruker, 2015) [1]'
_computing_molecular_graphics 'Olex2 (Dolomanov et al., 2009) [3]'
_computing_publication_material 'Olex2 (Dolomanov et al., 2009) [3]'
_computing_structure_refinement 'ShelXL (Sheldrick, 2015) [2]'
_computing_structure_solution 'ShelXT (Sheldrick, 2015) [2]'
_diffrn_ambient_temperature 150.0
_diffrn_measured_fraction_theta_full 1.000
_diffrn_measured_fraction_theta_max 1.000
_diffrn_measurement_device 'Bruker APEX-II diffractometer'
_diffrn_measurement_device_type 'Bruker APEX-II CCD'
_diffrn_measurement_method '\f and \w scans'
_diffrn_radiation_type MoK\a
_diffrn_radiation_wavelength 0.71073
_diffrn_reflns_av_R_equivalents 0.0348
_diffrn_reflns_av_unetI/netI 0.0271
_diffrn_reflns_Laue_measured_fraction_full 1.000
_diffrn_reflns_Laue_measured_fraction_max 1.000
_diffrn_reflns_limit_h_max 8
_diffrn_reflns_limit_h_min -8
_diffrn_reflns_limit_k_max 8
_diffrn_reflns_limit_k_min -8
_diffrn_reflns_limit_l_max 10
_diffrn_reflns_limit_l_min -10
_diffrn_reflns_number 6538
_diffrn_reflns_point_group_measured_fraction_full 1.000
_diffrn_reflns_point_group_measured_fraction_max 1.000
_diffrn_reflns_theta_full 25.195
_diffrn_reflns_theta_max 25.195
_diffrn_reflns_theta_min 2.539
_exptl_absorpt_coefficient_mu 5.455
_exptl_absorpt_correction_T_max 0.7454
_exptl_absorpt_correction_T_min 0.5386
_exptl_absorpt_correction_type multi-scan
_exptl_absorpt_process_details
;
SADABS-2016/2 (Bruker,2016/2) was used for absorption correction.
wR2(int) was 0.1024 before and 0.0513 after correction.
The Ratio of minimum to maximum transmission is 0.7226.
The \l/2 correction factor is Not present.
;
_exptl_crystal_colour colorless
_exptl_crystal_density_diffrn 1.956
_exptl_crystal_density_method 'not measured'
_exptl_crystal_description block
_exptl_crystal_F_000 216
_exptl_crystal_size_max 0.26
_exptl_crystal_size_mid 0.22
_exptl_crystal_size_min 0.1
_refine_diff_density_max 0.302
_refine_diff_density_min -0.476
_refine_diff_density_rms 0.101
_refine_ls_extinction_coef .
_refine_ls_extinction_method none
_refine_ls_goodness_of_fit_ref 1.127
_refine_ls_hydrogen_treatment mixed
_refine_ls_matrix_type full
_refine_ls_number_parameters 112
_refine_ls_number_reflns 1352
_refine_ls_number_restraints 0
_refine_ls_restrained_S_all 1.127
_refine_ls_R_factor_all 0.0248
_refine_ls_R_factor_gt 0.0205
_refine_ls_shift/su_max 0.000
_refine_ls_shift/su_mean 0.000
_refine_ls_structure_factor_coef Fsqd
_refine_ls_weighting_details 'w=1/[\s^2^(Fo^2^)+(0.0262P)^2^+0.0994P] where P=(Fo^2^+2Fc^2^)/3'
_refine_ls_weighting_scheme calc
_refine_ls_wR_factor_gt 0.0516
_refine_ls_wR_factor_ref 0.0527
_reflns_Friedel_coverage 0.000
_reflns_Friedel_fraction_full .
_reflns_Friedel_fraction_max .
_reflns_number_gt 1226
_reflns_number_total 1352
_reflns_threshold_expression 'I > 2\s(I)'
_cod_data_source_file suppl_ncrs-2020-0087_suppl.cif
_cod_data_source_block 1
_cod_database_code 8105322
_shelx_space_group_comment
;
The symmetry employed for this shelxl refinement is uniquely defined
by the following loop, which should always be used as a source of
symmetry information in preference to the above space-group names.
They are only intended as comments.
;
_shelx_estimated_absorpt_t_max 0.612
_shelx_estimated_absorpt_t_min 0.331
_olex2_refinement_description
;
1. Fixed Uiso
 At 1.2 times of:
  All C(H) groups
2.a Aromatic/amide H refined with riding coordinates:
 C2(H2), C3(H3), C5(H5)
;

loop_
_space_group_symop_operation_xyz
'x, y, z'
'-x, -y, -z'

loop_
_atom_site_label
_atom_site_type_symbol
_atom_site_fract_x
_atom_site_fract_y
_atom_site_fract_z
_atom_site_U_iso_or_equiv
_atom_site_adp_type
_atom_site_occupancy
_atom_site_site_symmetry_order
_atom_site_calc_flag
_atom_site_refinement_flags_posn
_atom_site_refinement_flags_adp
_atom_site_refinement_flags_occupancy
_atom_site_disorder_assembly
_atom_site_disorder_group
Br1 Br 0.87131(4) 0.89027(4) 0.91538(3) 0.02585(11) Uani 1 1 d . . . . .
C1 C 0.7000(4) 0.8024(4) 0.8297(3) 0.0179(5) Uani 1 1 d . . . . .
C2 C 0.7346(4) 0.5969(4) 0.8438(3) 0.0230(5) Uani 1 1 d . . . . .
H2 H 0.845136 0.495181 0.896357 0.028 Uiso 1 1 calc R . . . .
C3 C 0.6028(4) 0.5432(4) 0.7787(3) 0.0210(5) Uani 1 1 d . . . . .
H3 H 0.620305 0.403050 0.786730 0.025 Uiso 1 1 calc R . . . .
C4 C 0.4453(3) 0.6974(3) 0.7019(3) 0.0166(5) Uani 1 1 d . . . . .
C5 C 0.5386(3) 0.9485(4) 0.7523(3) 0.0182(5) Uani 1 1 d . . . . .
H5 H 0.516523 1.089667 0.744780 0.022 Uiso 1 1 calc R . . . .
C6 C 0.3008(3) 0.6445(3) 0.6290(3) 0.0177(5) Uani 1 1 d . . . . .
N1 N 0.4137(3) 0.8975(3) 0.6882(2) 0.0163(4) Uani 1 1 d . . . . .
O1 O 0.1922(3) 0.7977(3) 0.5303(2) 0.0226(4) Uani 1 1 d . . . . .
O2 O 0.2925(3) 0.4724(3) 0.6625(3) 0.0278(4) Uani 1 1 d . . . . .
O1W O 0.9172(3) 0.7506(3) 0.4137(3) 0.0291(5) Uani 1 1 d . . . . .
H1 H 0.114(5) 0.768(5) 0.499(4) 0.037(9) Uiso 1 1 d . . . . .
H1WA H 0.834(5) 0.850(5) 0.394(4) 0.036(10) Uiso 1 1 d . . . . .
H1WB H 0.873(5) 0.658(6) 0.405(5) 0.053(11) Uiso 1 1 d . . . . .

loop_
_atom_site_aniso_label
_atom_site_aniso_U_11
_atom_site_aniso_U_22
_atom_site_aniso_U_33
_atom_site_aniso_U_23
_atom_site_aniso_U_13
_atom_site_aniso_U_12
Br1 0.02249(15) 0.03047(16) 0.03217(18) -0.01041(11) -0.01109(10) -0.01030(11)
C1 0.0176(11) 0.0227(12) 0.0157(13) -0.0045(10) -0.0014(9) -0.0093(10)
C2 0.0217(12) 0.0186(12) 0.0281(15) -0.0018(11) -0.0128(10) -0.0024(10)
C3 0.0231(12) 0.0140(12) 0.0272(14) -0.0028(10) -0.0068(10) -0.0067(10)
C4 0.0180(11) 0.0148(11) 0.0183(13) -0.0047(10) -0.0030(9) -0.0059(9)
C5 0.0196(12) 0.0156(12) 0.0221(14) -0.0029(10) -0.0045(10) -0.0083(10)
C6 0.0161(11) 0.0158(12) 0.0208(13) -0.0046(10) -0.0036(10) -0.0040(9)
N1 0.0180(10) 0.0141(10) 0.0179(11) -0.0036(8) -0.0038(8) -0.0058(8)
O1 0.0250(9) 0.0172(9) 0.0315(11) -0.0010(8) -0.0165(8) -0.0085(8)
O2 0.0304(10) 0.0139(9) 0.0452(13) -0.0034(8) -0.0182(9) -0.0080(7)
O1W 0.0265(10) 0.0122(9) 0.0544(14) -0.0038(9) -0.0254(9) -0.0031(8)

loop_
_atom_type_symbol
_atom_type_description
_atom_type_scat_dispersion_real
_atom_type_scat_dispersion_imag
_atom_type_scat_source
C C 0.0033 0.0016 'International Tables Vol C Tables 4.2.6.8 and 6.1.1.4'
H H 0.0000 0.0000 'International Tables Vol C Tables 4.2.6.8 and 6.1.1.4'
Br Br -0.2901 2.4595 'International Tables Vol C Tables 4.2.6.8 and 6.1.1.4'
O O 0.0106 0.0060 'International Tables Vol C Tables 4.2.6.8 and 6.1.1.4'
N N 0.0061 0.0033 'International Tables Vol C Tables 4.2.6.8 and 6.1.1.4'

loop_
_geom_angle_atom_site_label_1
_geom_angle_atom_site_label_2
_geom_angle_atom_site_label_3
_geom_angle
_geom_angle_site_symmetry_1
_geom_angle_site_symmetry_3
C2 C1 Br1 120.82(18) . .
C2 C1 C5 120.3(2) . .
C5 C1 Br1 118.89(17) . .
C1 C2 H2 121.1 . .
C1 C2 C3 117.9(2) . .
C3 C2 H2 121.1 . .
C2 C3 H3 120.6 . .
C4 C3 C2 118.8(2) . .
C4 C3 H3 120.6 . .
C3 C4 C6 120.2(2) . .
N1 C4 C3 122.8(2) . .
N1 C4 C6 117.0(2) . .
C1 C5 H5 119.0 . .
N1 C5 C1 122.0(2) . .
N1 C5 H5 119.0 . .
O1 C6 C4 113.4(2) . .
O2 C6 C4 121.1(2) . .
O2 C6 O1 125.5(2) . .
C5 N1 C4 118.2(2) . .
C6 O1 H1 111(2) . .
H1WA O1W H1WB 106(3) . .

loop_
_geom_bond_atom_site_label_1
_geom_bond_atom_site_label_2
_geom_bond_distance
_geom_bond_site_symmetry_2
Br1 C1 1.891(2) .
C1 C2 1.376(3) .
C1 C5 1.383(3) .
C2 H2 0.9500 .
C2 C3 1.386(3) .
C3 H3 0.9500 .
C3 C4 1.384(3) .
C4 C6 1.501(3) .
C4 N1 1.343(3) .
C5 H5 0.9500 .
C5 N1 1.327(3) .
C6 O1 1.299(3) .
C6 O2 1.217(3) .
O1 H1 0.78(3) .
O1W H1WA 0.74(3) .
O1W H1WB 0.86(4) .
